data_4120046
loop_
_publ_author_name
'N.N. Bhuvan Kumar'
'Olga A. Mukhina'
'Andrei G. Kutateladze'

_publ_contact_author_address
;Department of Chemistry and Biochemistry
University of Denver
FW Olin Hall, 202
2190 E. Iliff Ave
Denver, CO 80208
;
_publ_contact_author_email akutatel.edu
_publ_contact_author_fax 303-871-2254
_publ_contact_author_name 'Andrei Kutateladze'
_publ_contact_author_phone 303-871-2995
_publ_section_title
;
 Photoassisted Synthesis of Enantiopure Alkaloid Mimics Possessing
 Unprecedented Polyheterocyclic Cores
;
_journal_name_full 'Journal of the American Chemical Society'
_journal_page_first 9608
_journal_page_last 9611
_journal_paper_doi 10.1021/ja4042109
_journal_volume 135
_journal_year 2013
_chemical_formula_moiety 'C27 H25 N3 O4 S'
_chemical_formula_sum 'C27 H25 N3 O4 S'
_chemical_formula_weight 487.56
_chemical_name_systematic
;
3S,7R,8S,11R-8-Hydroxy-3-benzyl-5-(4-methylbenzenesulfonylimino)-
9,10-benzo-2-oxo-1,4-diazatricyclo[5.3.1.0^4,11^]undec-9-ene
;
_space_group_IT_number 2
_symmetry_cell_setting triclinic
_symmetry_space_group_name_Hall '-P 1'
_symmetry_space_group_name_H-M 'P -1'
_atom_sites_solution_hydrogens geom
_atom_sites_solution_primary direct
_atom_sites_solution_secondary difmap
_audit_creation_method SHELXL-97
_cell_angle_alpha 75.439(3)
_cell_angle_beta 87.536(3)
_cell_angle_gamma 76.285(3)
_cell_formula_units_Z 2
_cell_length_a 8.6992(6)
_cell_length_b 11.7188(8)
_cell_length_c 12.3001(8)
_cell_measurement_reflns_used 8987
_cell_measurement_temperature 296(2)
_cell_measurement_theta_max 28.28
_cell_measurement_theta_min 2.18
_cell_volume 1178.86(14)
_computing_cell_refinement 'Bruker SAINT'
_computing_data_collection 'Bruker APEX2'
_computing_data_reduction 'Bruker SAINT'
_computing_molecular_graphics 'Bruker SHELXTL'
_computing_publication_material 'Bruker SHELXTL'
_computing_structure_refinement 'SHELXL-97 (Sheldrick, 2008)'
_computing_structure_solution 'SHELXS-97 (Sheldrick, 2008)'
_diffrn_ambient_temperature 296(2)
_diffrn_detector_area_resol_mean 8.33
_diffrn_measured_fraction_theta_full 1.000
_diffrn_measured_fraction_theta_max 1.000
_diffrn_measurement_device_type 'Bruker D8 APEX II Diffractometer'
_diffrn_measurement_method '\f and \w scans'
_diffrn_radiation_monochromator graphite
_diffrn_radiation_source 'fine-focus sealed tube'
_diffrn_radiation_type MoK\a
_diffrn_radiation_wavelength 0.71073
_diffrn_reflns_av_R_equivalents 0.0228
_diffrn_reflns_av_sigmaI/netI 0.0099
_diffrn_reflns_limit_h_max 10
_diffrn_reflns_limit_h_min -10
_diffrn_reflns_limit_k_max 14
_diffrn_reflns_limit_k_min -14
_diffrn_reflns_limit_l_max 14
_diffrn_reflns_limit_l_min -14
_diffrn_reflns_number 64934
_diffrn_reflns_theta_full 25.68
_diffrn_reflns_theta_max 25.68
_diffrn_reflns_theta_min 1.71
_exptl_absorpt_coefficient_mu 0.178
_exptl_absorpt_correction_T_max 0.9721
_exptl_absorpt_correction_T_min 0.9055
_exptl_absorpt_correction_type multi-scan
_exptl_crystal_colour colourless
_exptl_crystal_density_diffrn 1.374
_exptl_crystal_F_000 512
_exptl_crystal_size_max 0.57
_exptl_crystal_size_mid 0.22
_exptl_crystal_size_min 0.16
_refine_diff_density_max 0.260
_refine_diff_density_min -0.324
_refine_diff_density_rms 0.034
_refine_ls_extinction_method none
_refine_ls_goodness_of_fit_ref 0.945
_refine_ls_matrix_type full
_refine_ls_number_parameters 318
_refine_ls_number_reflns 4481
_refine_ls_number_restraints 0
_refine_ls_restrained_S_all 0.945
_refine_ls_R_factor_all 0.0400
_refine_ls_R_factor_gt 0.0348
_refine_ls_shift/su_max 0.001
_refine_ls_shift/su_mean 0.000
_refine_ls_structure_factor_coef Fsqd
_refine_ls_weighting_details 'calc w=1/[\s^2^(Fo^2^)+(0.0583P)^2^+0.4385P] where P=(Fo^2^+2Fc^2^)/3'
_refine_ls_weighting_scheme calc
_refine_ls_wR_factor_gt 0.0968
_refine_ls_wR_factor_ref 0.1026
_reflns_number_gt 3971
_reflns_number_total 4481
_reflns_threshold_expression >2sigma(I)
_cod_data_source_file ja4042109_si_002_05.cif
_cod_data_source_block 12h_prime
_cod_original_sg_symbol_H-M 'P -1 '
_cod_database_code 4120046

loop_
_symmetry_equiv_pos_as_xyz
'x, y, z'
'-x, -y, -z'

loop_
_atom_site_label
_atom_site_type_symbol
_atom_site_fract_x
_atom_site_fract_y
_atom_site_fract_z
_atom_site_U_iso_or_equiv
_atom_site_adp_type
_atom_site_occupancy
_atom_site_symmetry_multiplicity
_atom_site_calc_flag
_atom_site_refinement_flags
S1 S 1.26275(4) 0.11834(3) 0.02806(3) 0.04165(12) Uani 1 1 d .
O1 O 1.28020(15) -0.00045(10) 0.01015(10) 0.0579(3) Uani 1 1 d .
O2 O 1.38029(14) 0.13342(13) 0.09807(9) 0.0612(3) Uani 1 1 d .
O3 O 0.74872(17) 0.28658(11) 0.38420(10) 0.0618(3) Uani 1 1 d .
O4 O 1.08545(17) -0.21977(10) 0.39837(10) 0.0621(3) Uani 1 1 d .
H4 H 1.1406 -0.2355 0.4550 0.093 Uiso 1 1 calc R
N1 N 1.08860(14) 0.17131(11) 0.07233(10) 0.0413(3) Uani 1 1 d .
N2 N 0.86236(14) 0.14431(11) 0.16687(9) 0.0370(3) Uani 1 1 d .
N3 N 0.76148(15) 0.10485(12) 0.34107(10) 0.0414(3) Uani 1 1 d .
C1 C 1.2965(4) 0.4296(2) -0.44270(19) 0.0972(8) Uani 1 1 d .
H1A H 1.3485 0.4933 -0.4426 0.146 Uiso 1 1 calc R
H1B H 1.1916 0.4643 -0.4739 0.146 Uiso 1 1 calc R
H1C H 1.3553 0.3781 -0.4872 0.146 Uiso 1 1 calc R
C2 C 1.2872(3) 0.35563(17) -0.32325(15) 0.0609(5) Uani 1 1 d .
C3 C 1.1578(3) 0.38442(17) -0.25809(16) 0.0653(5) Uani 1 1 d .
H3 H 1.0766 0.4515 -0.2878 0.078 Uiso 1 1 calc R
C4 C 1.1453(2) 0.31631(15) -0.14972(14) 0.0521(4) Uani 1 1 d .
H4A H 1.0567 0.3371 -0.1073 0.062 Uiso 1 1 calc R
C5 C 1.26568(17) 0.21761(14) -0.10587(12) 0.0397(3) Uani 1 1 d .
C6 C 1.00660(16) 0.09844(13) 0.13049(11) 0.0353(3) Uani 1 1 d .
C7 C 0.80579(18) 0.26168(14) 0.19322(12) 0.0421(3) Uani 1 1 d .
H7 H 0.8902 0.3057 0.1831 0.051 Uiso 1 1 calc R
C8 C 0.6573(2) 0.34007(17) 0.12509(14) 0.0548(4) Uani 1 1 d .
H8A H 0.5811 0.2910 0.1273 0.066 Uiso 1 1 calc R
H8B H 0.6096 0.4056 0.1597 0.066 Uiso 1 1 calc R
C9 C 0.69229(18) 0.39283(14) 0.00466(13) 0.0454(4) Uani 1 1 d .
C10 C 0.6770(3) 0.3366(2) -0.07802(17) 0.0667(5) Uani 1 1 d .
H10 H 0.6464 0.2633 -0.0598 0.080 Uiso 1 1 calc R
C11 C 0.7071(3) 0.3886(3) -0.18879(18) 0.0904(8) Uani 1 1 d .
H11 H 0.6961 0.3505 -0.2448 0.108 Uiso 1 1 calc R
C12 C 0.7531(3) 0.4966(3) -0.21571(19) 0.0882(8) Uani 1 1 d .
H12 H 0.7708 0.5326 -0.2902 0.106 Uiso 1 1 calc R
C13 C 0.79404(17) 0.05356(14) 0.24244(11) 0.0392(3) Uani 1 1 d .
H13 H 0.6963 0.0467 0.2106 0.047 Uiso 1 1 calc R
C14 C 0.76823(18) 0.22245(14) 0.31816(12) 0.0449(4) Uani 1 1 d .
C15 C 0.7724(3) 0.5504(2) -0.1340(2) 0.0854(7) Uani 1 1 d .
H15 H 0.8067 0.6221 -0.1520 0.102 Uiso 1 1 calc R
C16 C 0.7419(3) 0.49959(17) -0.02487(17) 0.0673(5) Uani 1 1 d .
H16 H 0.7548 0.5380 0.0306 0.081 Uiso 1 1 calc R
C17 C 0.75317(17) 0.02514(14) 0.44815(11) 0.0411(3) Uani 1 1 d .
C18 C 0.86262(19) -0.08587(14) 0.46734(12) 0.0423(3) Uani 1 1 d .
C19 C 0.99007(18) -0.10123(13) 0.38092(12) 0.0411(3) Uani 1 1 d .
H19 H 1.0590 -0.0470 0.3840 0.049 Uiso 1 1 calc R
C20 C 0.91931(18) -0.06533(13) 0.26154(11) 0.0397(3) Uani 1 1 d .
H20 H 0.8726 -0.1296 0.2496 0.048 Uiso 1 1 calc R
C21 C 1.04191(18) -0.03864(13) 0.17060(12) 0.0409(3) Uani 1 1 d .
H21A H 1.1486 -0.0707 0.2016 0.049 Uiso 1 1 calc R
H21B H 1.0310 -0.0745 0.1092 0.049 Uiso 1 1 calc R
C22 C 0.8554(2) -0.17032(16) 0.56841(13) 0.0546(4) Uani 1 1 d .
H22 H 0.9232 -0.2470 0.5823 0.066 Uiso 1 1 calc R
C23 C 0.7469(2) -0.13989(19) 0.64863(14) 0.0608(5) Uani 1 1 d .
H23 H 0.7432 -0.1966 0.7163 0.073 Uiso 1 1 calc R
C24 C 0.6449(2) -0.02757(19) 0.62976(13) 0.0562(4) Uani 1 1 d .
H24 H 0.5760 -0.0076 0.6856 0.067 Uiso 1 1 calc R
C25 C 0.64457(19) 0.05592(17) 0.52793(13) 0.0506(4) Uani 1 1 d .
H25 H 0.5731 0.1311 0.5132 0.061 Uiso 1 1 calc R
C26 C 1.3978(2) 0.18684(17) -0.16915(14) 0.0536(4) Uani 1 1 d .
H26 H 1.4794 0.1201 -0.1393 0.064 Uiso 1 1 calc R
C27 C 1.4068(2) 0.25645(19) -0.27692(15) 0.0615(5) Uani 1 1 d .
H27 H 1.4955 0.2360 -0.3193 0.074 Uiso 1 1 calc R

loop_
_atom_site_aniso_label
_atom_site_aniso_U_11
_atom_site_aniso_U_22
_atom_site_aniso_U_33
_atom_site_aniso_U_23
_atom_site_aniso_U_13
_atom_site_aniso_U_12
S1 0.0398(2) 0.0485(2) 0.0331(2) -0.00783(15) 0.00404(14) -0.00657(16)
O1 0.0623(7) 0.0452(6) 0.0594(7) -0.0116(5) 0.0194(6) -0.0040(5)
O2 0.0471(6) 0.0974(10) 0.0362(6) -0.0134(6) -0.0022(5) -0.0143(6)
O3 0.0868(9) 0.0501(7) 0.0405(6) -0.0153(5) 0.0001(6) 0.0036(6)
O4 0.0896(9) 0.0469(7) 0.0407(6) -0.0129(5) -0.0100(6) 0.0056(6)
N1 0.0418(7) 0.0415(7) 0.0381(6) -0.0075(5) 0.0072(5) -0.0088(5)
N2 0.0368(6) 0.0422(7) 0.0289(6) -0.0056(5) 0.0000(5) -0.0064(5)
N3 0.0452(7) 0.0499(7) 0.0273(6) -0.0083(5) 0.0014(5) -0.0089(6)
C1 0.152(3) 0.0810(16) 0.0493(12) 0.0021(11) 0.0227(14) -0.0314(16)
C2 0.0892(14) 0.0582(11) 0.0395(9) -0.0092(8) 0.0093(9) -0.0297(10)
C3 0.0844(14) 0.0527(10) 0.0479(10) -0.0020(8) 0.0022(9) -0.0067(9)
C4 0.0604(10) 0.0497(9) 0.0419(8) -0.0098(7) 0.0056(7) -0.0073(8)
C5 0.0442(8) 0.0485(8) 0.0315(7) -0.0125(6) 0.0016(6) -0.0182(7)
C6 0.0389(7) 0.0416(8) 0.0248(6) -0.0090(5) -0.0028(5) -0.0072(6)
C7 0.0431(8) 0.0429(8) 0.0345(7) -0.0065(6) 0.0002(6) -0.0020(6)
C8 0.0488(9) 0.0580(10) 0.0421(9) -0.0033(7) -0.0008(7) 0.0083(8)
C9 0.0452(8) 0.0415(8) 0.0396(8) -0.0039(6) -0.0075(6) 0.0039(6)
C10 0.0767(13) 0.0720(12) 0.0577(11) -0.0196(9) -0.0041(9) -0.0246(10)
C11 0.0904(16) 0.138(2) 0.0491(12) -0.0362(14) -0.0067(11) -0.0248(16)
C12 0.0732(14) 0.115(2) 0.0480(12) 0.0210(13) -0.0057(10) -0.0099(13)
C13 0.0408(7) 0.0525(9) 0.0270(7) -0.0091(6) -0.0007(5) -0.0170(6)
C14 0.0457(8) 0.0471(9) 0.0343(7) -0.0080(6) -0.0031(6) 0.0019(7)
C15 0.0930(17) 0.0591(13) 0.0824(16) 0.0210(12) -0.0095(13) -0.0151(11)
C16 0.0882(14) 0.0449(10) 0.0634(12) -0.0089(8) -0.0120(10) -0.0079(9)
C17 0.0432(8) 0.0556(9) 0.0271(7) -0.0078(6) -0.0010(6) -0.0188(7)
C18 0.0541(9) 0.0486(9) 0.0291(7) -0.0092(6) -0.0031(6) -0.0212(7)
C19 0.0521(9) 0.0399(8) 0.0327(7) -0.0105(6) -0.0038(6) -0.0111(6)
C20 0.0524(8) 0.0425(8) 0.0297(7) -0.0111(6) -0.0010(6) -0.0194(7)
C21 0.0512(8) 0.0403(8) 0.0318(7) -0.0108(6) 0.0020(6) -0.0100(6)
C22 0.0796(12) 0.0510(9) 0.0358(8) -0.0054(7) -0.0028(8) -0.0252(9)
C23 0.0829(13) 0.0737(12) 0.0315(8) -0.0040(8) 0.0047(8) -0.0397(11)
C24 0.0551(10) 0.0862(13) 0.0326(8) -0.0134(8) 0.0064(7) -0.0289(9)
C25 0.0437(8) 0.0744(11) 0.0340(8) -0.0128(7) 0.0012(6) -0.0154(8)
C26 0.0472(9) 0.0687(11) 0.0434(9) -0.0113(8) 0.0066(7) -0.0148(8)
C27 0.0652(11) 0.0787(13) 0.0456(10) -0.0173(9) 0.0184(8) -0.0274(10)

loop_
_atom_type_symbol
_atom_type_description
_atom_type_scat_dispersion_real
_atom_type_scat_dispersion_imag
_atom_type_scat_source
C C 0.0033 0.0016 'International Tables Vol C Tables 4.2.6.8 and 6.1.1.4'
H H 0.0000 0.0000 'International Tables Vol C Tables 4.2.6.8 and 6.1.1.4'
N N 0.0061 0.0033 'International Tables Vol C Tables 4.2.6.8 and 6.1.1.4'
O O 0.0106 0.0060 'International Tables Vol C Tables 4.2.6.8 and 6.1.1.4'
S S 0.1246 0.1234 'International Tables Vol C Tables 4.2.6.8 and 6.1.1.4'

loop_
_geom_angle_atom_site_label_1
_geom_angle_atom_site_label_2
_geom_angle_atom_site_label_3
_geom_angle
O2 S1 O1 116.76(8)
O2 S1 N1 109.00(7)
O1 S1 N1 112.71(7)
O2 S1 C5 108.35(7)
O1 S1 C5 106.47(7)
N1 S1 C5 102.46(7)
C19 O4 H4 109.5
C6 N1 S1 120.63(11)
C6 N2 C13 113.36(12)
C6 N2 C7 127.67(12)
C13 N2 C7 110.24(11)
C14 N3 C17 127.68(12)
C14 N3 C13 112.77(12)
C17 N3 C13 118.66(12)
C2 C1 H1A 109.5
C2 C1 H1B 109.5
H1A C1 H1B 109.5
C2 C1 H1C 109.5
H1A C1 H1C 109.5
H1B C1 H1C 109.5
C27 C2 C3 117.92(16)
C27 C2 C1 121.1(2)
C3 C2 C1 121.0(2)
C2 C3 C4 121.91(18)
C2 C3 H3 119.0
C4 C3 H3 119.0
C5 C4 C3 118.96(16)
C5 C4 H4A 120.5
C3 C4 H4A 120.5
C4 C5 C26 120.45(15)
C4 C5 S1 124.20(12)
C26 C5 S1 115.30(12)
N1 C6 N2 119.70(13)
N1 C6 C21 131.86(13)
N2 C6 C21 108.43(12)
N2 C7 C14 101.10(11)
N2 C7 C8 113.24(13)
C14 C7 C8 110.90(12)
N2 C7 H7 110.4
C14 C7 H7 110.4
C8 C7 H7 110.4
C9 C8 C7 112.72(13)
C9 C8 H8A 109.0
C7 C8 H8A 109.0
C9 C8 H8B 109.0
C7 C8 H8B 109.0
H8A C8 H8B 107.8
C10 C9 C16 118.36(17)
C10 C9 C8 121.42(17)
C16 C9 C8 120.21(16)
C9 C10 C11 120.1(2)
C9 C10 H10 119.9
C11 C10 H10 119.9
C12 C11 C10 120.0(2)
C12 C11 H11 120.0
C10 C11 H11 120.0
C15 C12 C11 119.9(2)
C15 C12 H12 120.0
C11 C12 H12 120.0
N2 C13 N3 101.26(11)
N2 C13 C20 106.38(11)
N3 C13 C20 114.98(11)
N2 C13 H13 111.2
N3 C13 H13 111.2
C20 C13 H13 111.2
O3 C14 N3 126.68(15)
O3 C14 C7 125.73(15)
N3 C14 C7 107.59(13)
C12 C15 C16 120.2(2)
C12 C15 H15 119.9
C16 C15 H15 119.9
C15 C16 C9 121.4(2)
C15 C16 H16 119.3
C9 C16 H16 119.3
C25 C17 C18 122.42(14)
C25 C17 N3 122.54(15)
C18 C17 N3 115.04(13)
C17 C18 C22 117.83(15)
C17 C18 C19 117.17(13)
C22 C18 C19 124.75(15)
O4 C19 C18 114.23(13)
O4 C19 C20 107.43(11)
C18 C19 C20 111.50(12)
O4 C19 H19 107.8
C18 C19 H19 107.8
C20 C19 H19 107.8
C13 C20 C19 110.68(11)
C13 C20 C21 103.85(11)
C19 C20 C21 112.58(12)
C13 C20 H20 109.9
C19 C20 H20 109.9
C21 C20 H20 109.9
C6 C21 C20 105.20(11)
C6 C21 H21A 110.7
C20 C21 H21A 110.7
C6 C21 H21B 110.7
C20 C21 H21B 110.7
H21A C21 H21B 108.8
C23 C22 C18 119.87(17)
C23 C22 H22 120.1
C18 C22 H22 120.1
C24 C23 C22 121.13(16)
C24 C23 H23 119.4
C22 C23 H23 119.4
C23 C24 C25 120.11(16)
C23 C24 H24 119.9
C25 C24 H24 119.9
C24 C25 C17 118.50(17)
C24 C25 H25 120.8
C17 C25 H25 120.8
C27 C26 C5 119.22(17)
C27 C26 H26 120.4
C5 C26 H26 120.4
C2 C27 C26 121.54(17)
C2 C27 H27 119.2
C26 C27 H27 119.2

loop_
_geom_bond_atom_site_label_1
_geom_bond_atom_site_label_2
_geom_bond_distance
S1 O2 1.4339(12)
S1 O1 1.4354(12)
S1 N1 1.6217(12)
S1 C5 1.7648(15)
O3 C14 1.2198(19)
O4 C19 1.4082(18)
O4 H4 0.8200
N1 C6 1.2991(19)
N2 C6 1.3477(18)
N2 C13 1.4504(18)
N2 C7 1.4589(19)
N3 C14 1.350(2)
N3 C17 1.4204(18)
N3 C13 1.4730(18)
C1 C2 1.516(3)
C1 H1A 0.9600
C1 H1B 0.9600
C1 H1C 0.9600
C2 C27 1.379(3)
C2 C3 1.379(3)
C3 C4 1.385(2)
C3 H3 0.9300
C4 C5 1.373(2)
C4 H4A 0.9300
C5 C26 1.387(2)
C6 C21 1.516(2)
C7 C14 1.534(2)
C7 C8 1.536(2)
C7 H7 0.9800
C8 C9 1.503(2)
C8 H8A 0.9700
C8 H8B 0.9700
C9 C10 1.370(2)
C9 C16 1.377(3)
C10 C11 1.387(3)
C10 H10 0.9300
C11 C12 1.374(4)
C11 H11 0.9300
C12 C15 1.348(4)
C12 H12 0.9300
C13 C20 1.524(2)
C13 H13 0.9800
C15 C16 1.368(3)
C15 H15 0.9300
C16 H16 0.9300
C17 C25 1.386(2)
C17 C18 1.390(2)
C18 C22 1.390(2)
C18 C19 1.514(2)
C19 C20 1.5350(19)
C19 H19 0.9800
C20 C21 1.538(2)
C20 H20 0.9800
C21 H21A 0.9700
C21 H21B 0.9700
C22 C23 1.389(3)
C22 H22 0.9300
C23 C24 1.372(3)
C23 H23 0.9300
C24 C25 1.382(2)
C24 H24 0.9300
C25 H25 0.9300
C26 C27 1.381(2)
C26 H26 0.9300
C27 H27 0.9300
